data_2226298
loop_
_publ_author_name
'Hemamalini, Madhukar'
'Fun, Hoong-Kun'

_publ_section_title
;
 2-Amino-5-methylpyridinium picolinate 0.63-hydrate
;
_journal_coeditor_code SJ5005
_journal_issue 6
_journal_name_full 'Acta Crystallographica Section E'
_journal_page_first o1420
_journal_page_last o1421
_journal_paper_doi 10.1107/S1600536810018180
_journal_volume 66
_journal_year 2010
_chemical_formula_iupac 'C6 H9 N2 +, C6 H4 N O2 -, 1.25H2 O'
_chemical_formula_moiety 'C6 H9 N2 +, C6 H4 N O2 -, 1.25(H2 O)'
_chemical_formula_sum 'C12 H14.25 N3 O2.63'
_chemical_formula_weight 242.51
_chemical_name_common
;
2-amino-5-methylpyridinium picolinate 1.25-hydrate
;
_chemical_name_systematic
;
2-Amino-5-methylpyridinium pyridine-2-carboxylate 1.25-hydrate
;
_space_group_IT_number 19
_symmetry_cell_setting orthorhombic
_symmetry_space_group_name_Hall 'P 2ac 2ab'
_symmetry_space_group_name_H-M 'P 21 21 21'
_atom_sites_solution_hydrogens geom
_atom_sites_solution_primary direct
_atom_sites_solution_secondary difmap
_audit_creation_method SHELXL-97
_cell_angle_alpha 90.00
_cell_angle_beta 90.00
_cell_angle_gamma 90.00
_cell_formula_units_Z 8
_cell_length_a 12.126(3)
_cell_length_b 13.842(3)
_cell_length_c 14.318(3)
_cell_measurement_reflns_used 7433
_cell_measurement_temperature 100.00(10)
_cell_measurement_theta_max 29.75
_cell_measurement_theta_min 2.23
_cell_volume 2403.2(9)
_computing_cell_refinement 'SAINT (Bruker, 2009)'
_computing_data_collection 'APEX2 (Bruker, 2009)'
_computing_data_reduction 'SAINT (Bruker, 2009)'
_computing_molecular_graphics 'SHELXTL (Sheldrick, 2008)'
_computing_publication_material 'SHELXTL (Sheldrick, 2008) and PLATON (Spek, 2009)'
_computing_structure_refinement 'SHELXTL (Sheldrick, 2008)'
_computing_structure_solution 'SHELXTL (Sheldrick, 2008)'
_diffrn_ambient_temperature 100.00(10)
_diffrn_measured_fraction_theta_full 0.994
_diffrn_measured_fraction_theta_max 0.994
_diffrn_measurement_device_type
;
Bruker APEXII DUO CCD area-detector diffractometer
;
_diffrn_measurement_method '\f and \w scans'
_diffrn_radiation_monochromator graphite
_diffrn_radiation_source 'fine-focus sealed tube'
_diffrn_radiation_type MoK\a
_diffrn_radiation_wavelength 0.71073
_diffrn_reflns_av_R_equivalents 0.0682
_diffrn_reflns_av_sigmaI/netI 0.0291
_diffrn_reflns_limit_h_max 17
_diffrn_reflns_limit_h_min -17
_diffrn_reflns_limit_k_max 19
_diffrn_reflns_limit_k_min -19
_diffrn_reflns_limit_l_max 20
_diffrn_reflns_limit_l_min -20
_diffrn_reflns_number 50363
_diffrn_reflns_theta_full 30.22
_diffrn_reflns_theta_max 30.22
_diffrn_reflns_theta_min 2.20
_diffrn_standards_number 0
_exptl_absorpt_coefficient_mu 0.097
_exptl_absorpt_correction_T_max 0.9910
_exptl_absorpt_correction_T_min 0.9734
_exptl_absorpt_correction_type multi-scan
_exptl_absorpt_process_details '(SADABS; Bruker, 2009)'
_exptl_crystal_colour colourless
_exptl_crystal_density_diffrn 1.340
_exptl_crystal_density_method 'not measured'
_exptl_crystal_description block
_exptl_crystal_F_000 1026
_exptl_crystal_size_max 0.28
_exptl_crystal_size_mid 0.20
_exptl_crystal_size_min 0.09
_refine_diff_density_max 0.333
_refine_diff_density_min -0.349
_refine_ls_extinction_method none
_refine_ls_goodness_of_fit_ref 1.085
_refine_ls_hydrogen_treatment mixed
_refine_ls_matrix_type full
_refine_ls_number_parameters 353
_refine_ls_number_reflns 3955
_refine_ls_number_restraints 0
_refine_ls_restrained_S_all 1.085
_refine_ls_R_factor_all 0.0699
_refine_ls_R_factor_gt 0.0461
_refine_ls_shift/su_max 0.001
_refine_ls_shift/su_max_lt 0.001
_refine_ls_shift/su_mean 0.000
_refine_ls_structure_factor_coef Fsqd
_refine_ls_weighting_details 'calc w=1/[\s^2^(Fo^2^)+(0.0779P)^2^+0.4137P] where P=(Fo^2^+2Fc^2^)/3'
_refine_ls_weighting_scheme calc
_refine_ls_wR_factor_gt 0.1168
_refine_ls_wR_factor_ref 0.1407
_reflns_number_gt 3119
_reflns_number_total 3955
_reflns_threshold_expression I>2\s(I)
_cod_data_source_file sj5005.cif
_cod_data_source_block I
_cod_depositor_comments
;
The following automatic conversions were performed:
'_symmetry_cell_setting' value 'Orthorhombic' changed to 'orthorhombic'
according to '/home/saulius/struct/CIF-dictionaries/cif_core.dic'
dictionary named 'cif_core.dic' version 2.4.1 from 2010-06-29.

Automatic conversion script
Id: cif_fix_enum 1527 2010-12-29 10:47:43Z saulius 
;
_cod_original_cell_volume 2403.4(10)
_cod_database_code 2226298
_cod_database_fobs_code 2226298

loop_
_symmetry_equiv_pos_as_xyz
'x, y, z'
'-x+1/2, -y, z+1/2'
'-x, y+1/2, -z+1/2'
'x+1/2, -y+1/2, -z'

loop_
_atom_site_type_symbol
_atom_site_label
_atom_site_fract_x
_atom_site_fract_y
_atom_site_fract_z
_atom_site_U_iso_or_equiv
_atom_site_adp_type
_atom_site_calc_flag
_atom_site_refinement_flags
_atom_site_occupancy
_atom_site_disorder_assembly
_atom_site_disorder_group
N N1A 0.97657(16) 0.86544(15) 0.09594(13) 0.0235(4) Uani d . 1 . .
N N2A 0.98590(18) 0.69933(17) 0.08274(15) 0.0291(5) Uani d . 1 . .
C C1A 0.93479(19) 0.78196(18) 0.06311(15) 0.0231(4) Uani d . 1 . .
C C2A 0.83756(19) 0.78782(18) 0.00781(17) 0.0253(5) Uani d . 1 . .
H H2AA 0.8060 0.7319 -0.0162 0.030 Uiso calc R 1 . .
C C3A 0.79046(19) 0.87571(18) -0.01001(17) 0.0257(5) Uani d . 1 . .
H H3AA 0.7273 0.8789 -0.0467 0.031 Uiso calc R 1 . .
C C4A 0.83615(19) 0.96169(17) 0.02636(17) 0.0247(5) Uani d . 1 . .
C C5A 0.92944(19) 0.95332(17) 0.07947(16) 0.0238(5) Uani d . 1 . .
H H5AA 0.9613 1.0085 0.1048 0.029 Uiso calc R 1 . .
C C6A 0.7824(2) 1.05808(19) 0.01044(19) 0.0306(5) Uani d . 1 . .
H H6AA 0.8170 1.1058 0.0493 0.046 Uiso calc R 1 . .
H H6AB 0.7055 1.0539 0.0258 0.046 Uiso calc R 1 . .
H H6AC 0.7904 1.0761 -0.0539 0.046 Uiso calc R 1 . .
O O1A 1.0576(2) 0.51193(14) 0.1466(2) 0.0585(8) Uani d . 1 . .
O O2A 1.06051(16) 0.35162(13) 0.15326(14) 0.0349(4) Uani d . 1 . .
N N3A 0.8965(2) 0.50822(17) 0.01507(19) 0.0407(6) Uani d . 1 . .
C C7A 0.8132(2) 0.5040(2) -0.0465(2) 0.0425(7) Uani d . 1 . .
H H7AA 0.7946 0.5602 -0.0785 0.051 Uiso calc R 1 . .
C C8A 0.7533(2) 0.4213(2) -0.0653(2) 0.0373(6) Uani d . 1 . .
H H8AA 0.6959 0.4219 -0.1084 0.045 Uiso calc R 1 . .
C C9A 0.7809(2) 0.3379(2) -0.0184(2) 0.0332(6) Uani d . 1 . .
H H9AA 0.7420 0.2811 -0.0288 0.040 Uiso calc R 1 . .
C C10A 0.8683(2) 0.34009(19) 0.04496(18) 0.0280(5) Uani d . 1 . .
H H10A 0.8890 0.2846 0.0771 0.034 Uiso calc R 1 . .
C C11A 0.9239(2) 0.42690(18) 0.05917(18) 0.0282(5) Uani d . 1 . .
C C12A 1.0218(2) 0.43223(19) 0.1257(2) 0.0319(5) Uani d . 1 . .
N N1B 0.24603(16) 0.35896(15) 0.24965(14) 0.0233(4) Uani d . 1 . .
N N2B 0.25938(19) 0.52545(16) 0.24544(15) 0.0271(4) Uani d . 1 . .
C C1B 0.29982(19) 0.44099(17) 0.27328(16) 0.0230(4) Uani d . 1 . .
C C2B 0.39853(18) 0.43069(17) 0.32614(17) 0.0251(5) Uani d . 1 . .
H H2BA 0.4384 0.4851 0.3438 0.030 Uiso calc R 1 . .
C C3B 0.4344(2) 0.34168(19) 0.35063(18) 0.0280(5) Uani d . 1 . .
H H3BA 0.4989 0.3362 0.3853 0.034 Uiso calc R 1 . .
C C4B 0.3767(2) 0.25626(18) 0.32509(17) 0.0276(5) Uani d . 1 . .
C C5B 0.2821(2) 0.26944(17) 0.27415(17) 0.0251(5) Uani d . 1 . .
H H5BA 0.2415 0.2157 0.2559 0.030 Uiso calc R 1 . .
C C6B 0.4152(3) 0.15790(19) 0.3523(2) 0.0392(7) Uani d . 1 . .
H H6BA 0.3732 0.1102 0.3191 0.059 Uiso calc R 1 . .
H H6BB 0.4052 0.1491 0.4182 0.059 Uiso calc R 1 . .
H H6BC 0.4919 0.1511 0.3371 0.059 Uiso calc R 1 . .
O O1B 0.16897(15) 0.71003(12) 0.20473(13) 0.0300(4) Uani d . 1 . .
O O2B 0.16686(15) 0.87068(13) 0.18961(13) 0.0310(4) Uani d . 1 . .
N N3B 0.35568(17) 0.71727(15) 0.30874(15) 0.0279(4) Uani d . 1 . .
C C7B 0.4429(2) 0.72461(19) 0.3658(2) 0.0358(6) Uani d . 1 . .
H H7BA 0.4767 0.6679 0.3857 0.043 Uiso calc R 1 . .
C C8B 0.4858(2) 0.8121(2) 0.3969(2) 0.0373(6) Uani d . 1 . .
H H8BA 0.5458 0.8134 0.4373 0.045 Uiso calc R 1 . .
C C9B 0.4378(2) 0.89624(19) 0.36688(19) 0.0332(6) Uani d . 1 . .
H H9BA 0.4650 0.9558 0.3860 0.040 Uiso calc R 1 . .
C C10B 0.3477(2) 0.89054(18) 0.30724(17) 0.0271(5) Uani d . 1 . .
H H10B 0.3142 0.9465 0.2851 0.033 Uiso calc R 1 . .
C C11B 0.30822(18) 0.80070(17) 0.28102(16) 0.0227(4) Uani d . 1 . .
C C12B 0.20592(18) 0.79216(17) 0.21971(16) 0.0222(4) Uani d . 1 . .
O O1W 0.1654(5) 0.0578(4) 0.2767(5) 0.0227(12) Uani d P 0.25 . .
H H1W1 0.1196 0.0966 0.2937 0.034 Uiso d PR 0.25 . .
H H2W1 0.1398 0.0069 0.2582 0.034 Uiso d PR 0.25 . .
O O2W 0.0279(3) 0.15220(18) 0.17835(19) 0.0758(10) Uani d . 1 . .
H H1W2 -0.0219 0.1402 0.2150 0.114 Uiso d R 1 . .
H H2W2 0.0312 0.2103 0.1667 0.114 Uiso d R 1 . .
H H1NA 1.044(3) 0.858(3) 0.131(3) 0.050(10) Uiso d . 1 . .
H H2NA 1.049(3) 0.702(3) 0.124(3) 0.060(11) Uiso d . 1 . .
H H3NA 0.959(3) 0.638(2) 0.064(2) 0.034(8) Uiso d . 1 . .
H H1NB 0.177(3) 0.359(3) 0.219(3) 0.061(11) Uiso d . 1 . .
H H2NB 0.292(3) 0.574(2) 0.263(2) 0.037(9) Uiso d . 1 . .
H H3NB 0.193(3) 0.525(3) 0.212(2) 0.045(9) Uiso d . 1 . .

loop_
_atom_site_aniso_label
_atom_site_aniso_U_11
_atom_site_aniso_U_22
_atom_site_aniso_U_33
_atom_site_aniso_U_12
_atom_site_aniso_U_13
_atom_site_aniso_U_23
N1A 0.0208(9) 0.0264(10) 0.0232(9) 0.0005(8) -0.0022(8) 0.0015(8)
N2A 0.0295(10) 0.0258(11) 0.0318(11) 0.0013(9) -0.0059(9) 0.0014(9)
C1A 0.0233(10) 0.0254(11) 0.0206(10) 0.0000(9) 0.0007(9) 0.0010(9)
C2A 0.0242(10) 0.0245(11) 0.0274(11) -0.0028(9) -0.0029(9) -0.0013(9)
C3A 0.0205(10) 0.0314(12) 0.0253(11) -0.0022(9) -0.0019(9) 0.0026(9)
C4A 0.0231(10) 0.0248(11) 0.0263(11) 0.0013(9) 0.0032(9) 0.0031(9)
C5A 0.0240(10) 0.0217(11) 0.0257(11) -0.0007(9) 0.0002(9) -0.0008(9)
C6A 0.0275(11) 0.0281(12) 0.0361(13) 0.0001(10) -0.0007(10) 0.0047(11)
O1A 0.0586(14) 0.0248(10) 0.0922(19) -0.0069(10) -0.0532(14) 0.0083(11)
O2A 0.0308(9) 0.0263(9) 0.0475(11) -0.0005(7) -0.0147(8) 0.0024(8)
N3A 0.0420(13) 0.0305(12) 0.0495(14) -0.0023(10) -0.0252(12) 0.0033(11)
C7A 0.0435(16) 0.0355(15) 0.0483(16) 0.0052(13) -0.0225(14) 0.0034(13)
C8A 0.0311(13) 0.0435(16) 0.0373(14) 0.0067(12) -0.0122(11) -0.0120(12)
C9A 0.0267(12) 0.0338(14) 0.0392(14) -0.0009(10) -0.0045(11) -0.0136(11)
C10A 0.0242(11) 0.0293(12) 0.0305(12) 0.0010(10) 0.0006(9) -0.0032(10)
C11A 0.0265(11) 0.0263(12) 0.0318(12) -0.0001(10) -0.0057(10) -0.0009(10)
C12A 0.0298(12) 0.0253(12) 0.0407(14) -0.0018(10) -0.0125(11) 0.0017(11)
N1B 0.0228(9) 0.0216(10) 0.0255(9) 0.0017(8) -0.0028(8) -0.0009(8)
N2B 0.0292(10) 0.0215(10) 0.0305(11) 0.0005(9) -0.0057(9) 0.0004(8)
C1B 0.0225(10) 0.0235(11) 0.0230(10) 0.0006(9) 0.0019(8) 0.0003(9)
C2B 0.0209(10) 0.0249(11) 0.0294(12) -0.0010(9) -0.0036(9) -0.0018(9)
C3B 0.0246(11) 0.0298(13) 0.0295(12) 0.0024(9) -0.0051(9) 0.0019(10)
C4B 0.0300(12) 0.0246(11) 0.0281(11) 0.0028(10) -0.0030(10) 0.0016(9)
C5B 0.0277(11) 0.0208(11) 0.0268(11) -0.0004(9) -0.0017(9) -0.0001(9)
C6B 0.0436(15) 0.0250(12) 0.0490(16) 0.0054(12) -0.0147(13) 0.0054(12)
O1B 0.0288(8) 0.0233(8) 0.0378(10) 0.0010(7) -0.0088(8) -0.0037(7)
O2B 0.0280(8) 0.0267(9) 0.0382(10) -0.0038(7) -0.0098(8) 0.0084(8)
N3B 0.0256(10) 0.0254(10) 0.0327(10) -0.0018(8) -0.0074(8) 0.0038(8)
C7B 0.0348(13) 0.0256(13) 0.0470(15) -0.0031(11) -0.0183(12) 0.0069(11)
C8B 0.0367(13) 0.0322(14) 0.0432(15) -0.0102(12) -0.0176(12) 0.0065(12)
C9B 0.0376(14) 0.0236(12) 0.0385(14) -0.0115(10) -0.0126(12) 0.0055(11)
C10B 0.0294(12) 0.0200(11) 0.0320(12) -0.0043(9) -0.0048(10) 0.0048(9)
C11B 0.0207(10) 0.0246(11) 0.0227(10) -0.0032(9) 0.0004(8) 0.0026(9)
C12B 0.0206(9) 0.0237(11) 0.0222(10) -0.0007(9) 0.0007(8) 0.0016(9)
O1W 0.018(3) 0.017(3) 0.032(3) 0.000(2) 0.005(3) -0.001(3)
O2W 0.122(3) 0.0424(13) 0.0626(15) -0.0350(16) 0.0451(17) -0.0191(12)

loop_
_atom_type_symbol
_atom_type_description
_atom_type_scat_dispersion_real
_atom_type_scat_dispersion_imag
_atom_type_scat_source
C C 0.0033 0.0000 'International Tables Vol C Tables 4.2.6.8 and 6.1.1.4'
H H 0.0000 0.0000 'International Tables Vol C Tables 4.2.6.8 and 6.1.1.4'
N N 0.0061 0.0000 'International Tables Vol C Tables 4.2.6.8 and 6.1.1.4'
O O 0.0106 0.0000 'International Tables Vol C Tables 4.2.6.8 and 6.1.1.4'

loop_
_geom_angle_atom_site_label_1
_geom_angle_atom_site_label_2
_geom_angle_atom_site_label_3
_geom_angle_site_symmetry_1
_geom_angle_site_symmetry_3
_geom_angle
_geom_angle_publ_flag
C1A N1A C5A . . 123.2(2) ?
C1A N1A H1NA . . 114(2) ?
C5A N1A H1NA . . 122(2) ?
C1A N2A H2NA . . 118(2) ?
C1A N2A H3NA . . 123.3(19) ?
H2NA N2A H3NA . . 119(3) ?
N2A C1A N1A . . 119.2(2) ?
N2A C1A C2A . . 123.5(2) ?
N1A C1A C2A . . 117.2(2) ?
C3A C2A C1A . . 120.0(2) ?
C3A C2A H2AA . . 120.0 ?
C1A C2A H2AA . . 120.0 ?
C2A C3A C4A . . 121.1(2) ?
C2A C3A H3AA . . 119.4 ?
C4A C3A H3AA . . 119.4 ?
C5A C4A C3A . . 117.3(2) ?
C5A C4A C6A . . 121.2(2) ?
C3A C4A C6A . . 121.5(2) ?
N1A C5A C4A . . 121.2(2) ?
N1A C5A H5AA . . 119.4 ?
C4A C5A H5AA . . 119.4 ?
C4A C6A H6AA . . 109.5 ?
C4A C6A H6AB . . 109.5 ?
H6AA C6A H6AB . . 109.5 ?
C4A C6A H6AC . . 109.5 ?
H6AA C6A H6AC . . 109.5 ?
H6AB C6A H6AC . . 109.5 ?
C11A N3A C7A . . 117.5(2) ?
N3A C7A C8A . . 124.0(3) ?
N3A C7A H7AA . . 118.0 ?
C8A C7A H7AA . . 118.0 ?
C9A C8A C7A . . 118.1(2) ?
C9A C8A H8AA . . 120.9 ?
C7A C8A H8AA . . 120.9 ?
C8A C9A C10A . . 119.0(2) ?
C8A C9A H9AA . . 120.5 ?
C10A C9A H9AA . . 120.5 ?
C11A C10A C9A . . 118.8(2) ?
C11A C10A H10A . . 120.6 ?
C9A C10A H10A . . 120.6 ?
N3A C11A C10A . . 122.6(2) ?
N3A C11A C12A . . 116.7(2) ?
C10A C11A C12A . . 120.7(2) ?
O1A C12A O2A . . 125.7(2) ?
O1A C12A C11A . . 118.3(2) ?
O2A C12A C11A . . 116.0(2) ?
C1B N1B C5B . . 123.0(2) ?
C1B N1B H1NB . . 123(2) ?
C5B N1B H1NB . . 114(2) ?
C1B N2B H2NB . . 117(2) ?
C1B N2B H3NB . . 117(2) ?
H2NB N2B H3NB . . 126(3) ?
N2B C1B N1B . . 119.1(2) ?
N2B C1B C2B . . 123.9(2) ?
N1B C1B C2B . . 117.0(2) ?
C3B C2B C1B . . 119.9(2) ?
C3B C2B H2BA . . 120.0 ?
C1B C2B H2BA . . 120.0 ?
C2B C3B C4B . . 122.2(2) ?
C2B C3B H3BA . . 118.9 ?
C4B C3B H3BA . . 118.9 ?
C5B C4B C3B . . 116.0(2) ?
C5B C4B C6B . . 121.5(2) ?
C3B C4B C6B . . 122.6(2) ?
N1B C5B C4B . . 121.8(2) ?
N1B C5B H5BA . . 119.1 ?
C4B C5B H5BA . . 119.1 ?
C4B C6B H6BA . . 109.5 ?
C4B C6B H6BB . . 109.5 ?
H6BA C6B H6BB . . 109.5 ?
C4B C6B H6BC . . 109.5 ?
H6BA C6B H6BC . . 109.5 ?
H6BB C6B H6BC . . 109.5 ?
C7B N3B C11B . . 116.8(2) ?
N3B C7B C8B . . 123.8(2) ?
N3B C7B H7BA . . 118.1 ?
C8B C7B H7BA . . 118.1 ?
C9B C8B C7B . . 118.7(2) ?
C9B C8B H8BA . . 120.7 ?
C7B C8B H8BA . . 120.7 ?
C8B C9B C10B . . 118.6(2) ?
C8B C9B H9BA . . 120.7 ?
C10B C9B H9BA . . 120.7 ?
C11B C10B C9B . . 119.3(2) ?
C11B C10B H10B . . 120.3 ?
C9B C10B H10B . . 120.3 ?
N3B C11B C10B . . 122.8(2) ?
N3B C11B C12B . . 116.7(2) ?
C10B C11B C12B . . 120.5(2) ?
O1B C12B O2B . . 126.5(2) ?
O1B C12B C11B . . 117.7(2) ?
O2B C12B C11B . . 115.8(2) ?
H1W1 O1W H2W1 . . 114.2 ?
H1W2 O2W H2W2 . . 111.4 ?

loop_
_geom_bond_atom_site_label_1
_geom_bond_atom_site_label_2
_geom_bond_site_symmetry_2
_geom_bond_distance
_geom_bond_publ_flag
N1A C1A . 1.347(3) ?
N1A C5A . 1.365(3) ?
N1A H1NA . 0.97(4) ?
N2A C1A . 1.331(3) ?
N2A H2NA . 0.96(4) ?
N2A H3NA . 0.94(3) ?
C1A C2A . 1.423(3) ?
C2A C3A . 1.368(3) ?
C2A H2AA . 0.9300 ?
C3A C4A . 1.412(3) ?
C3A H3AA . 0.9300 ?
C4A C5A . 1.368(3) ?
C4A C6A . 1.502(3) ?
C5A H5AA . 0.9300 ?
C6A H6AA . 0.9600 ?
C6A H6AB . 0.9600 ?
C6A H6AC . 0.9600 ?
O1A C12A . 1.223(3) ?
O2A C12A . 1.273(3) ?
N3A C11A . 1.333(3) ?
N3A C7A . 1.343(3) ?
C7A C8A . 1.382(4) ?
C7A H7AA . 0.9300 ?
C8A C9A . 1.376(4) ?
C8A H8AA . 0.9300 ?
C9A C10A . 1.395(3) ?
C9A H9AA . 0.9300 ?
C10A C11A . 1.393(3) ?
C10A H10A . 0.9300 ?
C11A C12A . 1.523(3) ?
N1B C1B . 1.353(3) ?
N1B C5B . 1.360(3) ?
N1B H1NB . 0.95(4) ?
N2B C1B . 1.329(3) ?
N2B H2NB . 0.82(3) ?
N2B H3NB . 0.93(3) ?
C1B C2B . 1.423(3) ?
C2B C3B . 1.353(3) ?
C2B H2BA . 0.9300 ?
C3B C4B . 1.421(4) ?
C3B H3BA . 0.9300 ?
C4B C5B . 1.371(3) ?
C4B C6B . 1.491(3) ?
C5B H5BA . 0.9300 ?
C6B H6BA . 0.9600 ?
C6B H6BB . 0.9600 ?
C6B H6BC . 0.9600 ?
O1B C12B . 1.241(3) ?
O2B C12B . 1.262(3) ?
N3B C7B . 1.340(3) ?
N3B C11B . 1.350(3) ?
C7B C8B . 1.391(4) ?
C7B H7BA . 0.9300 ?
C8B C9B . 1.372(4) ?
C8B H8BA . 0.9300 ?
C9B C10B . 1.389(3) ?
C9B H9BA . 0.9300 ?
C10B C11B . 1.384(3) ?
C10B H10B . 0.9300 ?
C11B C12B . 1.524(3) ?
O1W H1W1 . 0.8098 ?
O1W H2W1 . 0.8148 ?
O2W H1W2 . 0.8172 ?
O2W H2W2 . 0.8226 ?

loop_
_geom_hbond_atom_site_label_D
_geom_hbond_atom_site_label_H
_geom_hbond_atom_site_label_A
_geom_hbond_site_symmetry_A
_geom_hbond_distance_DH
_geom_hbond_distance_HA
_geom_hbond_distance_DA
_geom_hbond_angle_DHA
_geom_hbond_publ_flag
O2W H2W2 O2A 1_455 0.8200 2.0000 2.812(2) 170.00 yes
N1A H1NA O2B 1_655 0.99(2) 1.69(2) 2.669(2) 170(2) yes
N2A H2NA O1B 1_655 0.94(3) 1.89(3) 2.829(2) 178(3) yes
N2A H3NA N3A . 0.94(3) 2.08(3) 3.019(3) 177(2) yes
N1B H1NB O2A 1_455 0.96(3) 1.68(3) 2.642(2) 173(3) yes
N2B H2NB N3B . 0.83(3) 2.22(3) 3.040(2) 173(2) yes
N2B H3NB O1A 1_455 0.93(2) 1.90(2) 2.831(3) 175(2) yes
C5A H5AA O2W 1_665 0.9300 2.3900 3.319(3) 175.00 yes
C7A H7AA O2B 4_565 0.9300 2.4200 3.217(3) 144.00 yes
C8A H8AA O2W 4_555 0.9300 2.5000 3.339(3) 151.00 yes

loop_
_geom_torsion_atom_site_label_1
_geom_torsion_atom_site_label_2
_geom_torsion_atom_site_label_3
_geom_torsion_atom_site_label_4
_geom_torsion_site_symmetry_1
_geom_torsion_site_symmetry_2
_geom_torsion_site_symmetry_3
_geom_torsion_site_symmetry_4
_geom_torsion
_geom_torsion_publ_flag
C5A N1A C1A N2A . . . . -179.8(2) ?
C5A N1A C1A C2A . . . . 0.8(3) ?
N2A C1A C2A C3A . . . . -179.4(2) ?
N1A C1A C2A C3A . . . . 0.0(3) ?
C1A C2A C3A C4A . . . . -0.6(4) ?
C2A C3A C4A C5A . . . . 0.4(3) ?
C2A C3A C4A C6A . . . . -177.5(2) ?
C1A N1A C5A C4A . . . . -1.0(3) ?
C3A C4A C5A N1A . . . . 0.4(3) ?
C6A C4A C5A N1A . . . . 178.3(2) ?
C11A N3A C7A C8A . . . . 1.3(5) ?
N3A C7A C8A C9A . . . . -0.3(5) ?
C7A C8A C9A C10A . . . . -0.6(4) ?
C8A C9A C10A C11A . . . . 0.6(4) ?
C7A N3A C11A C10A . . . . -1.4(4) ?
C7A N3A C11A C12A . . . . 177.5(3) ?
C9A C10A C11A N3A . . . . 0.5(4) ?
C9A C10A C11A C12A . . . . -178.3(2) ?
N3A C11A C12A O1A . . . . 11.8(4) ?
C10A C11A C12A O1A . . . . -169.3(3) ?
N3A C11A C12A O2A . . . . -166.9(3) ?
C10A C11A C12A O2A . . . . 12.0(4) ?
C5B N1B C1B N2B . . . . 179.2(2) ?
C5B N1B C1B C2B . . . . 0.1(3) ?
N2B C1B C2B C3B . . . . -179.2(2) ?
N1B C1B C2B C3B . . . . -0.2(3) ?
C1B C2B C3B C4B . . . . 0.2(4) ?
C2B C3B C4B C5B . . . . -0.1(4) ?
C2B C3B C4B C6B . . . . -179.6(3) ?
C1B N1B C5B C4B . . . . 0.0(4) ?
C3B C4B C5B N1B . . . . 0.0(4) ?
C6B C4B C5B N1B . . . . 179.5(2) ?
C11B N3B C7B C8B . . . . 0.0(4) ?
N3B C7B C8B C9B . . . . -1.1(5) ?
C7B C8B C9B C10B . . . . 0.6(4) ?
C8B C9B C10B C11B . . . . 0.9(4) ?
C7B N3B C11B C10B . . . . 1.6(4) ?
C7B N3B C11B C12B . . . . -177.3(2) ?
C9B C10B C11B N3B . . . . -2.1(4) ?
C9B C10B C11B C12B . . . . 176.8(2) ?
N3B C11B C12B O1B . . . . 4.8(3) ?
C10B C11B C12B O1B . . . . -174.2(2) ?
N3B C11B C12B O2B . . . . -175.6(2) ?
C10B C11B C12B O2B . . . . 5.4(3) ?
